data_1502436
loop_
_publ_author_name
'Ingle, Gajendrasingh K.'
'Mormino, Michael G.'
'Wojtas, Lukasz'
'Antilla, Jon C.'

_publ_section_title
;
 Chiral phosphoric acid-catalyzed addition of thiols to N-acyl imines:
 access to chiral N,S-acetals.
;
_journal_issue 18
_journal_name_full 'Organic letters'
_journal_page_first 4822
_journal_page_last 4825
_journal_paper_doi 10.1021/ol201899c
_journal_volume 13
_journal_year 2011
_chemical_absolute_configuration ad
_chemical_formula_moiety 'C21 H19 N O2 S'
_chemical_formula_sum 'C21 H19 N O2 S'
_chemical_formula_weight 349.43
_chemical_name_systematic
;
 ?
;
_space_group_IT_number 4
_symmetry_cell_setting monoclinic
_symmetry_space_group_name_Hall 'P 2yb'
_symmetry_space_group_name_H-M 'P 1 21 1'
_atom_sites_solution_hydrogens geom
_atom_sites_solution_primary direct
_atom_sites_solution_secondary difmap
_audit_creation_method SHELXL-97
_cell_angle_alpha 90.00
_cell_angle_beta 109.236(4)
_cell_angle_gamma 90.00
_cell_formula_units_Z 2
_cell_length_a 11.6459(8)
_cell_length_b 4.9893(4)
_cell_length_c 16.0289(11)
_cell_measurement_reflns_used 781
_cell_measurement_temperature 100(2)
_cell_measurement_theta_max 58.9
_cell_measurement_theta_min 2.42
_cell_volume 879.36(11)
_computing_cell_refinement 'APEX2 (Bruker, 2010); SAINT (Bruker, 2009)'
_computing_data_collection 'APEX2 (Bruker, 2010)'
_computing_data_reduction 'SAINT (Bruker, 2009);XPREP(Sheldrick,2008)'
_computing_publication_material 'APEX2 (Bruker, 2010)'
_computing_structure_refinement 'SHELXL-97 (Sheldrick, 2008)'
_computing_structure_solution 'SHELXS-97 (Sheldrick, 2008)'
_diffrn_ambient_temperature 100(2)
_diffrn_measured_fraction_theta_full 0.978
_diffrn_measured_fraction_theta_max 0.978
_diffrn_measurement_device_type 'BRUKER SMART APEXII CCD'
_diffrn_measurement_method 'omega scans'
_diffrn_radiation_monochromator graphite
_diffrn_radiation_source 'fine-focus sealed tube'
_diffrn_radiation_type CuK\a
_diffrn_radiation_wavelength 1.54178
_diffrn_reflns_av_R_equivalents 0.0695
_diffrn_reflns_av_sigmaI/netI 0.0933
_diffrn_reflns_limit_h_max 13
_diffrn_reflns_limit_h_min -13
_diffrn_reflns_limit_k_max 4
_diffrn_reflns_limit_k_min -5
_diffrn_reflns_limit_l_max 18
_diffrn_reflns_limit_l_min -18
_diffrn_reflns_number 7830
_diffrn_reflns_theta_full 66.58
_diffrn_reflns_theta_max 66.58
_diffrn_reflns_theta_min 2.92
_exptl_absorpt_coefficient_mu 1.740
_exptl_absorpt_correction_T_max 0.9337
_exptl_absorpt_correction_T_min 0.8452
_exptl_absorpt_correction_type multi-scan
_exptl_absorpt_process_details 'SADABS; (Sheldrick, 2003)'
_exptl_crystal_colour colorless
_exptl_crystal_density_diffrn 1.320
_exptl_crystal_density_method 'not measured'
_exptl_crystal_description needle
_exptl_crystal_F_000 368
_exptl_crystal_size_max 0.10
_exptl_crystal_size_mid 0.05
_exptl_crystal_size_min 0.04
_refine_diff_density_max 0.232
_refine_diff_density_min -0.267
_refine_diff_density_rms 0.054
_refine_ls_abs_structure_details 'Flack H D (1983), Acta Cryst. A39, 876-881'
_refine_ls_abs_structure_Flack 0.02(3)
_refine_ls_extinction_method none
_refine_ls_goodness_of_fit_ref 1.000
_refine_ls_hydrogen_treatment mixed
_refine_ls_matrix_type full
_refine_ls_number_parameters 231
_refine_ls_number_reflns 2562
_refine_ls_number_restraints 2
_refine_ls_restrained_S_all 1.000
_refine_ls_R_factor_all 0.0601
_refine_ls_R_factor_gt 0.0500
_refine_ls_shift/su_max 0.001
_refine_ls_shift/su_mean 0.000
_refine_ls_structure_factor_coef Fsqd
_refine_ls_weighting_details 'calc w=1/[\s^2^(Fo^2^)+(0.0543P)^2^+0.0000P] where P=(Fo^2^+2Fc^2^)/3'
_refine_ls_weighting_scheme calc
_refine_ls_wR_factor_gt 0.1155
_refine_ls_wR_factor_ref 0.1225
_reflns_number_gt 2190
_reflns_number_total 2562
_reflns_threshold_expression >2sigma(I)
_cod_data_source_file ol201899c_si_003.cif
_cod_data_source_block gi1265_0m
_cod_original_sg_symbol_H-M P21
_cod_database_code 1502436

loop_
_symmetry_equiv_pos_as_xyz
'x, y, z'
'-x, y+1/2, -z'

loop_
_atom_site_label
_atom_site_type_symbol
_atom_site_fract_x
_atom_site_fract_y
_atom_site_fract_z
_atom_site_U_iso_or_equiv
_atom_site_adp_type
_atom_site_occupancy
_atom_site_symmetry_multiplicity
_atom_site_calc_flag
_atom_site_refinement_flags
S1 S 0.63044(7) 0.27719(18) 0.57877(5) 0.0303(2) Uani 1 1 d .
O1 O 0.5326(3) 0.6019(7) 0.90412(18) 0.0447(7) Uani 1 1 d .
O3 O 0.8819(3) 0.8722(5) 0.71253(19) 0.0365(7) Uani 1 1 d .
N1 N 0.8609(3) 0.4399(6) 0.66602(19) 0.0275(6) Uani 1 1 d D
H1 H 0.872(3) 0.277(5) 0.684(2) 0.031(10) Uiso 1 1 d D
C1 C 0.4383(4) 0.7898(12) 0.9004(3) 0.0466(10) Uani 1 1 d .
H1A H 0.4562 0.9615 0.8777 0.070 Uiso 1 1 calc R
H1B H 0.4336 0.8156 0.9598 0.070 Uiso 1 1 calc R
H1C H 0.3604 0.7210 0.8612 0.070 Uiso 1 1 calc R
C2 C 0.5506(3) 0.5381(8) 0.8263(3) 0.0351(9) Uani 1 1 d .
C3 C 0.4935(4) 0.6642(8) 0.7470(2) 0.0364(9) Uani 1 1 d .
H3 H 0.4368 0.8041 0.7435 0.044 Uiso 1 1 calc R
C4 C 0.5195(3) 0.5851(8) 0.6720(2) 0.0302(8) Uani 1 1 d .
H4 H 0.4816 0.6742 0.6175 0.036 Uiso 1 1 calc R
C5 C 0.5998(3) 0.3788(7) 0.6759(2) 0.0304(8) Uani 1 1 d .
C6 C 0.7603(3) 0.4963(7) 0.5861(2) 0.0275(7) Uani 1 1 d .
H6 H 0.7346 0.6867 0.5882 0.033 Uiso 1 1 calc R
C7 C 0.9101(3) 0.6349(7) 0.7254(2) 0.0271(8) Uani 1 1 d .
C8 C 1.0045(3) 0.5471(7) 0.8102(2) 0.0282(8) Uani 1 1 d .
C9 C 1.1721(4) 0.2717(11) 0.8931(3) 0.0438(9) Uani 1 1 d .
H9 H 1.2280 0.1311 0.8952 0.053 Uiso 1 1 calc R
C10 C 1.1778(4) 0.4055(9) 0.9695(3) 0.0399(9) Uani 1 1 d .
H10 H 1.2369 0.3556 1.0240 0.048 Uiso 1 1 calc R
C11 C 0.6335(4) 0.3343(8) 0.8311(3) 0.0409(10) Uani 1 1 d .
H11 H 0.6738 0.2504 0.8862 0.049 Uiso 1 1 calc R
C12 C 0.6580(3) 0.2519(10) 0.7561(2) 0.0372(8) Uani 1 1 d .
H12 H 0.7139 0.1105 0.7594 0.045 Uiso 1 1 calc R
C13 C 1.0977(4) 0.6127(9) 0.9671(3) 0.0396(9) Uani 1 1 d .
H13 H 1.1013 0.7041 1.0199 0.048 Uiso 1 1 calc R
C14 C 1.0123(4) 0.6860(7) 0.8873(3) 0.0362(9) Uani 1 1 d .
H14 H 0.9588 0.8316 0.8852 0.043 Uiso 1 1 calc R
C15 C 0.7896(3) 0.4551(7) 0.5018(2) 0.0288(8) Uani 1 1 d .
C16 C 0.8644(3) 0.2522(9) 0.4921(2) 0.0333(8) Uani 1 1 d .
H16 H 0.9012 0.1349 0.5401 0.040 Uiso 1 1 calc R
C17 C 0.8868(3) 0.2173(8) 0.4127(3) 0.0347(9) Uani 1 1 d .
H17 H 0.9391 0.0778 0.4069 0.042 Uiso 1 1 calc R
C18 C 0.8327(4) 0.3857(8) 0.3424(3) 0.0352(9) Uani 1 1 d .
H18 H 0.8473 0.3612 0.2879 0.042 Uiso 1 1 calc R
C19 C 0.7572(4) 0.5908(8) 0.3512(3) 0.0349(8) Uani 1 1 d .
H19 H 0.7206 0.7078 0.3030 0.042 Uiso 1 1 calc R
C20 C 0.7349(3) 0.6255(8) 0.4301(2) 0.0322(8) Uani 1 1 d .
H20 H 0.6825 0.7650 0.4357 0.039 Uiso 1 1 calc R
C21 C 1.0849(4) 0.3403(7) 0.8126(3) 0.0367(9) Uani 1 1 d .
H21 H 1.0809 0.2464 0.7602 0.044 Uiso 1 1 calc R

loop_
_atom_site_aniso_label
_atom_site_aniso_U_11
_atom_site_aniso_U_22
_atom_site_aniso_U_33
_atom_site_aniso_U_23
_atom_site_aniso_U_13
_atom_site_aniso_U_12
S1 0.0310(4) 0.0307(5) 0.0299(4) -0.0039(4) 0.0109(3) -0.0031(4)
O1 0.0489(17) 0.059(2) 0.0315(15) 0.0000(13) 0.0209(12) 0.0089(14)
O3 0.0461(16) 0.0222(15) 0.0364(15) -0.0011(10) 0.0070(12) 0.0011(11)
N1 0.0315(15) 0.0213(18) 0.0301(16) -0.0017(11) 0.0105(12) 0.0018(11)
C1 0.052(2) 0.054(3) 0.040(2) 0.000(2) 0.0244(17) 0.008(2)
C2 0.032(2) 0.041(2) 0.034(2) -0.0016(15) 0.0134(16) -0.0046(16)
C3 0.035(2) 0.040(2) 0.035(2) 0.0018(15) 0.0134(17) 0.0048(16)
C4 0.0286(18) 0.033(2) 0.0278(18) 0.0021(14) 0.0083(14) -0.0005(14)
C5 0.0322(19) 0.0297(19) 0.0295(19) -0.0012(14) 0.0105(15) -0.0027(14)
C6 0.0296(18) 0.0229(18) 0.0305(18) -0.0006(13) 0.0105(14) 0.0006(13)
C7 0.0321(19) 0.022(2) 0.0303(19) -0.0028(14) 0.0146(15) -0.0026(14)
C8 0.0337(19) 0.0231(19) 0.0285(18) 0.0009(12) 0.0111(15) -0.0021(13)
C9 0.040(2) 0.036(2) 0.047(2) 0.000(2) 0.0041(16) 0.005(2)
C10 0.039(2) 0.040(2) 0.033(2) 0.0060(16) 0.0015(16) -0.0046(18)
C11 0.041(2) 0.050(3) 0.033(2) 0.0118(16) 0.0134(16) 0.0088(16)
C12 0.0373(19) 0.033(2) 0.042(2) 0.0051(19) 0.0144(15) 0.0047(19)
C13 0.051(2) 0.036(2) 0.029(2) -0.0034(16) 0.0099(18) -0.0009(18)
C14 0.044(2) 0.029(2) 0.034(2) -0.0019(14) 0.0102(17) 0.0058(14)
C15 0.0318(18) 0.0241(19) 0.0287(18) -0.0021(14) 0.0076(15) -0.0056(13)
C16 0.0376(18) 0.0283(19) 0.0342(18) -0.0027(17) 0.0123(14) -0.0004(18)
C17 0.0337(19) 0.033(3) 0.039(2) -0.0027(15) 0.0134(16) 0.0008(15)
C18 0.042(2) 0.039(2) 0.030(2) -0.0058(15) 0.0192(16) -0.0102(17)
C19 0.037(2) 0.032(2) 0.034(2) 0.0058(15) 0.0096(16) -0.0025(15)
C20 0.034(2) 0.027(2) 0.034(2) -0.0016(15) 0.0104(16) 0.0015(15)
C21 0.038(2) 0.036(3) 0.035(2) -0.0070(14) 0.0097(15) 0.0055(15)

loop_
_atom_type_symbol
_atom_type_description
_atom_type_scat_dispersion_real
_atom_type_scat_dispersion_imag
_atom_type_scat_source
C C 0.0181 0.0091 'International Tables Vol C Tables 4.2.6.8 and 6.1.1.4'
H H 0.0000 0.0000 'International Tables Vol C Tables 4.2.6.8 and 6.1.1.4'
N N 0.0311 0.0180 'International Tables Vol C Tables 4.2.6.8 and 6.1.1.4'
O O 0.0492 0.0322 'International Tables Vol C Tables 4.2.6.8 and 6.1.1.4'
S S 0.3331 0.5567 'International Tables Vol C Tables 4.2.6.8 and 6.1.1.4'

loop_
_geom_angle_atom_site_label_1
_geom_angle_atom_site_label_2
_geom_angle_atom_site_label_3
_geom_angle
C5 S1 C6 99.94(16)
C2 O1 C1 117.4(3)
C7 N1 C6 121.0(3)
C7 N1 H1 118(3)
C6 N1 H1 118(3)
O1 C1 H1A 109.5
O1 C1 H1B 109.5
H1A C1 H1B 109.5
O1 C1 H1C 109.5
H1A C1 H1C 109.5
H1B C1 H1C 109.5
O1 C2 C3 124.2(4)
O1 C2 C11 115.7(4)
C3 C2 C11 120.1(4)
C2 C3 C4 119.4(4)
C2 C3 H3 120.3
C4 C3 H3 120.3
C5 C4 C3 120.7(3)
C5 C4 H4 119.6
C3 C4 H4 119.6
C4 C5 C12 119.9(3)
C4 C5 S1 120.1(3)
C12 C5 S1 120.0(3)
N1 C6 C15 114.1(3)
N1 C6 S1 110.4(2)
C15 C6 S1 106.6(2)
N1 C6 H6 108.5
C15 C6 H6 108.5
S1 C6 H6 108.5
O3 C7 N1 123.3(4)
O3 C7 C8 120.5(3)
N1 C7 C8 116.2(3)
C21 C8 C14 120.0(3)
C21 C8 C7 121.9(3)
C14 C8 C7 118.1(3)
C10 C9 C21 120.7(4)
C10 C9 H9 119.6
C21 C9 H9 119.6
C9 C10 C13 120.2(4)
C9 C10 H10 119.9
C13 C10 H10 119.9
C12 C11 C2 120.5(4)
C12 C11 H11 119.7
C2 C11 H11 119.7
C11 C12 C5 119.3(4)
C11 C12 H12 120.4
C5 C12 H12 120.4
C10 C13 C14 119.7(4)
C10 C13 H13 120.2
C14 C13 H13 120.2
C13 C14 C8 120.3(4)
C13 C14 H14 119.9
C8 C14 H14 119.9
C16 C15 C20 119.1(3)
C16 C15 C6 122.5(3)
C20 C15 C6 118.3(3)
C15 C16 C17 120.7(4)
C15 C16 H16 119.6
C17 C16 H16 119.6
C18 C17 C16 119.9(4)
C18 C17 H17 120.1
C16 C17 H17 120.1
C17 C18 C19 120.0(4)
C17 C18 H18 120.0
C19 C18 H18 120.0
C20 C19 C18 120.1(4)
C20 C19 H19 119.9
C18 C19 H19 119.9
C19 C20 C15 120.1(4)
C19 C20 H20 119.9
C15 C20 H20 119.9
C8 C21 C9 119.2(4)
C8 C21 H21 120.4
C9 C21 H21 120.4

loop_
_geom_bond_atom_site_label_1
_geom_bond_atom_site_label_2
_geom_bond_distance
S1 C5 1.782(4)
S1 C6 1.838(4)
O1 C2 1.369(5)
O1 C1 1.431(6)
O3 C7 1.227(4)
N1 C7 1.350(5)
N1 C6 1.451(5)
N1 H1 0.86(2)
C1 H1A 0.9800
C1 H1B 0.9800
C1 H1C 0.9800
C2 C3 1.378(6)
C2 C11 1.387(6)
C3 C4 1.390(5)
C3 H3 0.9500
C4 C5 1.377(5)
C4 H4 0.9500
C5 C12 1.393(5)
C6 C15 1.513(5)
C6 H6 1.0000
C7 C8 1.505(5)
C8 C21 1.385(5)
C8 C14 1.394(5)
C9 C10 1.376(6)
C9 C21 1.396(5)
C9 H9 0.9500
C10 C13 1.384(6)
C10 H10 0.9500
C11 C12 1.386(6)
C11 H11 0.9500
C12 H12 0.9500
C13 C14 1.386(6)
C13 H13 0.9500
C14 H14 0.9500
C15 C16 1.377(6)
C15 C20 1.402(5)
C16 C17 1.391(5)
C16 H16 0.9500
C17 C18 1.380(6)
C17 H17 0.9500
C18 C19 1.387(6)
C18 H18 0.9500
C19 C20 1.382(6)
C19 H19 0.9500
C20 H20 0.9500
C21 H21 0.9500

loop_
_geom_torsion_atom_site_label_1
_geom_torsion_atom_site_label_2
_geom_torsion_atom_site_label_3
_geom_torsion_atom_site_label_4
_geom_torsion
C1 O1 C2 C3 7.5(6)
C1 O1 C2 C11 -173.2(4)
O1 C2 C3 C4 179.3(4)
C11 C2 C3 C4 0.1(6)
C2 C3 C4 C5 1.3(6)
C3 C4 C5 C12 -1.6(6)
C3 C4 C5 S1 179.1(3)
C6 S1 C5 C4 90.2(3)
C6 S1 C5 C12 -89.0(3)
C7 N1 C6 C15 116.5(4)
C7 N1 C6 S1 -123.5(3)
C5 S1 C6 N1 61.5(3)
C5 S1 C6 C15 -174.1(3)
C6 N1 C7 O3 -7.0(6)
C6 N1 C7 C8 173.5(3)
O3 C7 C8 C21 -144.5(4)
N1 C7 C8 C21 35.0(5)
O3 C7 C8 C14 33.4(5)
N1 C7 C8 C14 -147.1(4)
C21 C9 C10 C13 -0.7(7)
O1 C2 C11 C12 179.5(4)
C3 C2 C11 C12 -1.3(6)
C2 C11 C12 C5 1.0(6)
C4 C5 C12 C11 0.5(6)
S1 C5 C12 C11 179.7(3)
C9 C10 C13 C14 -0.5(6)
C10 C13 C14 C8 1.9(6)
C21 C8 C14 C13 -2.1(6)
C7 C8 C14 C13 180.0(4)
N1 C6 C15 C16 36.4(5)
S1 C6 C15 C16 -85.7(4)
N1 C6 C15 C20 -145.8(3)
S1 C6 C15 C20 92.1(3)
C20 C15 C16 C17 0.6(6)
C6 C15 C16 C17 178.5(3)
C15 C16 C17 C18 -0.6(6)
C16 C17 C18 C19 0.6(6)
C17 C18 C19 C20 -0.6(6)
C18 C19 C20 C15 0.6(6)
C16 C15 C20 C19 -0.6(5)
C6 C15 C20 C19 -178.6(3)
C14 C8 C21 C9 0.9(6)
C7 C8 C21 C9 178.7(4)
C10 C9 C21 C8 0.5(7)
